data_1528636
loop_
_publ_author_name
'Kennedy, B.J.'
'Zhang Zhaoming'
'Saines, P.J.'
'Zhou Qingdi'
'Matsuda, M.'
'Miyake, M.'

_publ_section_title
;
 Structural and electronic phase transitions in Sr(1-x) Ce(x) Mn O3
 perovskites
;
_journal_name_full 'Journal of Solid State Chemistry'
_journal_page_first 2639
_journal_page_last 2645
_journal_volume 181
_journal_year 2008
_chemical_formula_sum 'Ce0.3 Mn O3 Sr0.7'
_chemical_name_systematic '(Sr0.7 Ce0.3) Mn O3'
_space_group_IT_number 140
_symmetry_space_group_name_Hall '-I 4 2c'
_symmetry_space_group_name_H-M 'I 4/m c m'
_cell_angle_alpha 90
_cell_angle_beta 90
_cell_angle_gamma 90
_cell_formula_units_Z 4
_cell_length_a 5.444
_cell_length_b 5.444
_cell_length_c 7.7307
_cell_volume 229.116
_citation_journal_id_ASTM JSSCBI
_cod_data_source_file Kennedy_JSSCBI_2008_1596.cif
_cod_data_source_block Ce0.3Mn1O3Sr0.7
_cod_original_cell_volume 229.1158
_cod_original_formula_sum 'Ce0.3 Mn1 O3 Sr0.7'
_cod_database_code 1528636

loop_
_symmetry_equiv_pos_as_xyz
x,y,z
-y,x,z
-x,-y,z
y,-x,z
x,-y,-z+1/2
y,x,-z+1/2
-x,y,-z+1/2
-y,-x,-z+1/2
-x,-y,-z
y,-x,-z
x,y,-z
-y,x,-z
-x,y,z-1/2
-y,-x,z-1/2
x,-y,z-1/2
y,x,z-1/2
x+1/2,y+1/2,z+1/2
-y+1/2,x+1/2,z+1/2
-x+1/2,-y+1/2,z+1/2
y+1/2,-x+1/2,z+1/2
x+1/2,-y+1/2,-z+1
y+1/2,x+1/2,-z+1
-x+1/2,y+1/2,-z+1
-y+1/2,-x+1/2,-z+1
-x+1/2,-y+1/2,-z+1/2
y+1/2,-x+1/2,-z+1/2
x+1/2,y+1/2,-z+1/2
-y+1/2,x+1/2,-z+1/2
-x+1/2,y+1/2,z
-y+1/2,-x+1/2,z
x+1/2,-y+1/2,z
y+1/2,x+1/2,z

loop_
_atom_site_label
_atom_site_type_symbol
_atom_site_fract_x
_atom_site_fract_y
_atom_site_fract_z
_atom_site_occupancy
_atom_site_U_iso_or_equiv
Sr1 Sr+2 0 0.5 0.25 0.7 0.0
Ce1 Ce+3 0 0.5 0.25 0.3 0.0
Mn1 Mn+3 0 0 0 1 0.0
O1 O-2 0.2744 0.7744 0 1 0.0
O2 O-2 0 0 0.25 1 0.0
